data_7027797
loop_
_publ_author_name
'Suzuki, Toshiaki'
'Shiotsuki, Masashi'
'Wada, Kenji'
'Kondo, Teruyuki'
'Mitsudo, Take-aki'

_publ_section_title
;
 Syntheses and structures of novel zerovalent ruthenium monodentate amine
 complexes&#x200A;&#x2020;
;
_journal_issue 23
_journal_name_full 'Journal of the Chemical Society, Dalton Transactions'
_journal_page_first 4231
_journal_paper_doi 10.1039/a907333g
_journal_year 1999
_chemical_compound_source ' prepared by T. mitsudo et al.'
_chemical_formula_analytical 'C18 H27 N O5 Ru '
_chemical_formula_moiety 'C18 H27 N O5 Ru '
_chemical_formula_structural 'C18 H27 N O5 Ru '
_chemical_formula_sum 'C18 H27 N O5 Ru'
_chemical_formula_weight 438.49
_chemical_melting_point '79 - 80_C (dec)'
_chemical_name_common Ru(\h6-cot)(dmfm)(mor)
_space_group_IT_number 2
_symmetry_cell_setting triclinic
_symmetry_Int_Tables_number 2
_symmetry_space_group_name_Hall '-P 1'
_symmetry_space_group_name_H-M 'P -1'
_audit_creation_date 'Sat Sep 4 17:01:08 1999'
_audit_creation_method 'from TEXRAY.INF file'
_audit_update_record 'Man Sep 6 1999'
_cell_angle_alpha 94.97(4)
_cell_angle_beta 101.27(3)
_cell_angle_gamma 73.03(3)
_cell_formula_units_Z 2
_cell_length_a 9.252(3)
_cell_length_b 13.898(7)
_cell_length_c 7.749(3)
_cell_measurement_reflns_used 25
_cell_measurement_temperature 296.2
_cell_measurement_theta_max 15.0
_cell_measurement_theta_min 14.8
_cell_volume 934.2(7)
_computing_cell_refinement 'Rigaku/AFC Diffractometer Control'
_computing_data_collection 'Rigaku/AFC Diffractometer Control'
_computing_data_reduction teXsan
_computing_molecular_graphics 'ORTEP (Johnson C. K. 1976)'
_computing_publication_material teXsan
_computing_structure_refinement teXsan
_computing_structure_solution SHELXS86
_diffrn_ambient_temperature 296.2
_diffrn_measurement_device_type 'Rigaku AFC7R'
_diffrn_measurement_method \w-2\q
_diffrn_orient_matrix_UB_11 0.05917
_diffrn_orient_matrix_UB_12 -0.05470
_diffrn_orient_matrix_UB_13 0.08349
_diffrn_orient_matrix_UB_21 -0.09840
_diffrn_orient_matrix_UB_22 -0.00686
_diffrn_orient_matrix_UB_23 0.02529
_diffrn_orient_matrix_UB_31 -0.00252
_diffrn_orient_matrix_UB_32 -0.05125
_diffrn_orient_matrix_UB_33 -0.09861
_diffrn_radiation_detector 'scintillation counter'
_diffrn_radiation_monochromator graphite
_diffrn_radiation_source 'Rigaku rotating anode'
_diffrn_radiation_type 'Mo K\a'
_diffrn_radiation_wavelength 0.7107
_diffrn_reflns_av_R_equivalents 0.022
_diffrn_reflns_av_sigmaI/netI 0.051
_diffrn_reflns_limit_h_max 12
_diffrn_reflns_limit_h_min -11
_diffrn_reflns_limit_k_max 18
_diffrn_reflns_limit_k_min -17
_diffrn_reflns_limit_l_max 0
_diffrn_reflns_limit_l_min -10
_diffrn_reflns_number 4601
_diffrn_reflns_reduction_process 'Lp corrections applied'
_diffrn_reflns_theta_max 27.51
_diffrn_reflns_theta_min 2.68
_diffrn_standards_decay_% -4.71
_diffrn_standards_interval_count 150
_diffrn_standards_number 3
_exptl_absorpt_coefficient_mu 0.866
_exptl_absorpt_correction_type none
_exptl_crystal_colour orange
_exptl_crystal_density_diffrn 1.559
_exptl_crystal_density_method 'not measured'
_exptl_crystal_description prismatic
_exptl_crystal_F_000 452.00
_exptl_crystal_size_max 0.200
_exptl_crystal_size_mid 0.200
_exptl_crystal_size_min 0.200
_refine_diff_density_max 0.54
_refine_diff_density_min -0.33
_refine_ls_extinction_coef 0.0093(6)
_refine_ls_extinction_method 'Zachariasen(1967) type 2 Gaussian isotropic'
_refine_ls_goodness_of_fit_ref 0.955
_refine_ls_hydrogen_treatment refall
_refine_ls_matrix_type full
_refine_ls_number_constraints 0
_refine_ls_number_parameters 335
_refine_ls_number_reflns 3429
_refine_ls_number_restraints 0
_refine_ls_R_factor_all 0.0290
_refine_ls_R_factor_gt 0.0290
_refine_ls_shift/su_max 0.0010
_refine_ls_shift/su_mean 0.0000
_refine_ls_structure_factor_coef F
_refine_ls_weighting_scheme unit
_refine_ls_wR_factor_gt 0.0314
_refine_ls_wR_factor_ref 0.0314
_reflns_number_gt 3429
_reflns_number_total 4285
_reflns_threshold_expression >2.0sigma(I)
_cod_data_source_file 907333gsup1.cif
_cod_data_source_block 5d
_cod_depositor_comments
;
The following automatic conversions were performed:
'_reflns_observed_expression' tag replaced with
'_reflns_threshold_expression' tag as specified in the replacement
file
'cod-tools/trunk/perl-scripts/inputs/replacement_tags.lst'.

'_atom_site_calc_flags'
tag replaced with '_atom_site_calc_flag' tag as specified in the
replacement file
'cod-tools/trunk/perl-scripts/inputs/replacement_tags.lst'.

'_atom_type_scat_imag'
tag replaced with '_atom_type_scat_dispersion_imag' tag as specified
in the replacement file
'cod-tools/trunk/perl-scripts/inputs/replacement_tags.lst'.

Automatic conversion script
Id: cif_correct_tags 3137 2015-03-23 15:08:43Z antanas 
;
_cod_original_cell_volume 934.1(7)
_cod_original_sg_symbol_H-M 'P -1         '
_cod_original_formula_sum 'C18 H27 N O5 Ru '
_cod_database_code 7027797

loop_
_symmetry_equiv_pos_as_xyz
x,y,z
-x,-y,-z

loop_
_atom_site_label
_atom_site_type_symbol
_atom_site_fract_x
_atom_site_fract_y
_atom_site_fract_z
_atom_site_U_iso_or_equiv
_atom_site_adp_type
_atom_site_occupancy
_atom_site_calc_flag
Ru Ru 0.78541(3) 0.80207(2) 0.24247(3) 0.02820(6) Uani 1.00 d
O(1) O 0.5219(3) 0.6695(2) 0.0322(3) 0.0375(6) Uani 1.00 d
O(2) O 0.4431(2) 0.8065(2) -0.1340(3) 0.0391(6) Uani 1.00 d
O(3) O 1.0077(3) 0.7075(2) -0.1191(3) 0.0454(7) Uani 1.00 d
O(4) O 1.0975(3) 0.5888(2) 0.0842(3) 0.0388(6) Uani 1.00 d
O(5) O 0.6093(3) 0.5877(2) 0.6078(4) 0.0596(9) Uani 1.00 d
N(1) N 0.6954(3) 0.6969(2) 0.3638(4) 0.0337(7) Uani 1.00 d
C(1) C 0.7031(4) 0.7523(2) -0.0168(4) 0.0316(8) Uani 1.00 d
C(2) C 0.8418(4) 0.6798(2) 0.0622(4) 0.0298(8) Uani 1.00 d
C(3) C 0.5531(3) 0.7354(2) -0.0347(4) 0.0309(8) Uani 1.00 d
C(4) C 0.2880(4) 0.8017(4) -0.1436(6) 0.051(1) Uani 1.00 d
C(5) C 0.9860(4) 0.6629(2) -0.0044(4) 0.0315(8) Uani 1.00 d
C(6) C 1.2465(4) 0.5657(3) 0.0346(6) 0.045(1) Uani 1.00 d
C(7) C 1.0134(4) 0.7870(3) 0.4120(5) 0.0439(10) Uani 1.00 d
C(8) C 0.8976(5) 0.8392(3) 0.5102(5) 0.048(1) Uani 1.00 d
C(9) C 0.7600(5) 0.9189(3) 0.4657(6) 0.053(1) Uani 1.00 d
C(10) C 0.6781(5) 0.9664(3) 0.3086(7) 0.056(1) Uani 1.00 d
C(11) C 0.7246(5) 0.9495(3) 0.1413(6) 0.049(1) Uani 1.00 d
C(12) C 0.8760(4) 0.9045(3) 0.1244(5) 0.042(1) Uani 1.00 d
C(13) C 1.0114(5) 0.9292(3) 0.2435(5) 0.045(1) Uani 1.00 d
C(14) C 1.1103(4) 0.8342(3) 0.3304(6) 0.048(1) Uani 1.00 d
C(15) C 0.5617(5) 0.7403(3) 0.4521(5) 0.047(1) Uani 1.00 d
C(16) C 0.4975(5) 0.6596(4) 0.4973(6) 0.052(1) Uani 1.00 d
C(17) C 0.7355(5) 0.5409(3) 0.5229(6) 0.058(1) Uani 1.00 d
C(18) C 0.8083(5) 0.6164(3) 0.4748(6) 0.047(1) Uani 1.00 d
H(1) H 0.708(4) 0.795(3) -0.108(4) 0.034(8) Uiso 1.00 d
H(2) H 0.835(3) 0.621(2) 0.106(4) 0.021(7) Uiso 1.00 d
H(4a) H 0.234(5) 0.850(3) -0.233(6) 0.067(8) Uiso 1.00 d
H(4b) H 0.266(6) 0.814(4) -0.023(7) 0.083(8) Uiso 1.00 d
H(4c) H 0.279(5) 0.735(4) -0.181(6) 0.066(8) Uiso 1.00 d
H(6a) H 1.292(4) 0.619(3) 0.058(5) 0.048(8) Uiso 1.00 d
H(6b) H 1.233(5) 0.559(3) -0.090(6) 0.060(9) Uiso 1.00 d
H(6c) H 1.313(5) 0.506(3) 0.103(6) 0.068(8) Uiso 1.00 d
H(7) H 1.069(4) 0.719(3) 0.463(5) 0.050(8) Uiso 1.00 d
H(8) H 0.894(5) 0.806(3) 0.609(6) 0.061(9) Uiso 1.00 d
H(9) H 0.702(5) 0.925(3) 0.555(6) 0.073(8) Uiso 1.00 d
H(10) H 0.577(5) 1.004(3) 0.314(6) 0.072(8) Uiso 1.00 d
H(11) H 0.642(4) 0.963(3) 0.040(5) 0.047(8) Uiso 1.00 d
H(12) H 0.892(4) 0.888(3) 0.026(5) 0.033(8) Uiso 1.00 d
H(13a) H 0.980(4) 0.977(3) 0.331(5) 0.046(8) Uiso 1.00 d
H(13b) H 1.070(4) 0.958(3) 0.176(5) 0.038(8) Uiso 1.00 d
H(14a) H 1.192(5) 0.846(3) 0.412(6) 0.062(9) Uiso 1.00 d
H(14b) H 1.154(5) 0.791(3) 0.252(6) 0.059(9) Uiso 1.00 d
H(15a) H 0.602(5) 0.776(3) 0.565(6) 0.059(9) Uiso 1.00 d
H(15b) H 0.490(4) 0.789(3) 0.373(5) 0.046(8) Uiso 1.00 d
H(16a) H 0.461(4) 0.624(3) 0.382(5) 0.051(8) Uiso 1.00 d
H(16b) H 0.412(5) 0.688(3) 0.551(6) 0.062(9) Uiso 1.00 d
H(17a) H 0.700(5) 0.503(3) 0.412(6) 0.066(8) Uiso 1.00 d
H(17b) H 0.811(5) 0.495(3) 0.607(5) 0.051(8) Uiso 1.00 d
H(18a) H 0.845(5) 0.648(3) 0.574(5) 0.049(9) Uiso 1.00 d
H(18b) H 0.888(5) 0.585(3) 0.414(6) 0.058(9) Uiso 1.00 d
H(19) H 0.664(4) 0.675(2) 0.291(4) 0.019(8) Uiso 1.00 d

loop_
_atom_site_aniso_label
_atom_site_aniso_U_11
_atom_site_aniso_U_22
_atom_site_aniso_U_33
_atom_site_aniso_U_12
_atom_site_aniso_U_13
_atom_site_aniso_U_23
Ru 0.0271(1) 0.0304(1) 0.0269(1) -0.00973(9) 0.00098(8) 0.00222(8)
O(1) 0.034(1) 0.040(1) 0.042(1) -0.0172(10) 0.0009(10) 0.006(1)
O(2) 0.027(1) 0.044(1) 0.046(1) -0.0129(10) -0.0041(10) 0.012(1)
O(3) 0.036(1) 0.064(2) 0.039(1) -0.014(1) 0.009(1) 0.014(1)
O(4) 0.031(1) 0.040(1) 0.046(1) -0.0074(10) 0.0087(10) 0.010(1)
O(5) 0.067(2) 0.076(2) 0.044(2) -0.024(2) 0.015(1) 0.020(1)
N(1) 0.033(1) 0.045(2) 0.024(1) -0.012(1) 0.003(1) 0.003(1)
C(1) 0.031(2) 0.037(2) 0.028(1) -0.015(1) 0.000(1) 0.005(1)
C(2) 0.030(2) 0.032(2) 0.031(2) -0.014(1) 0.004(1) 0.002(1)
C(3) 0.029(1) 0.035(2) 0.028(1) -0.011(1) 0.001(1) 0.000(1)
C(4) 0.029(2) 0.060(3) 0.061(3) -0.013(2) -0.002(2) 0.013(2)
C(5) 0.033(2) 0.036(2) 0.026(1) -0.014(1) 0.004(1) -0.001(1)
C(6) 0.032(2) 0.045(2) 0.059(2) -0.010(2) 0.011(2) 0.006(2)
C(7) 0.040(2) 0.045(2) 0.043(2) -0.015(2) -0.010(2) 0.007(2)
C(8) 0.062(2) 0.058(2) 0.028(2) -0.032(2) -0.001(2) -0.004(2)
C(9) 0.063(3) 0.050(2) 0.053(2) -0.026(2) 0.024(2) -0.022(2)
C(10) 0.046(2) 0.038(2) 0.080(3) -0.008(2) 0.013(2) -0.009(2)
C(11) 0.046(2) 0.036(2) 0.059(2) -0.012(2) -0.011(2) 0.013(2)
C(12) 0.050(2) 0.041(2) 0.037(2) -0.021(2) 0.000(2) 0.005(2)
C(13) 0.048(2) 0.047(2) 0.048(2) -0.027(2) 0.003(2) -0.001(2)
C(14) 0.034(2) 0.055(2) 0.054(2) -0.019(2) -0.002(2) -0.003(2)
C(15) 0.042(2) 0.056(2) 0.044(2) -0.011(2) 0.015(2) 0.003(2)
C(16) 0.050(2) 0.069(3) 0.045(2) -0.019(2) 0.019(2) 0.005(2)
C(17) 0.062(3) 0.056(3) 0.057(3) -0.009(2) 0.013(2) 0.025(2)
C(18) 0.043(2) 0.054(2) 0.044(2) -0.008(2) 0.004(2) 0.018(2)

loop_
_atom_type_symbol
_atom_type_description
_atom_type_scat_dispersion_real
_atom_type_scat_dispersion_imag
_atom_type_scat_source
C C 0.003 0.002
;International Tables for Crystallography
(1992, Vol. C, Tables 4.2.6.8 and 6.1.1.1)
;
H H 0.000 0.000
;International Tables for Crystallography
(1992, Vol. C, Table 6.1.1.2)
;
N N 0.006 0.003
;International Tables for Crystallography
(1992, Vol. C, Tables 4.2.6.8 and 6.1.1.1)
;
O O 0.011 0.006
;International Tables for Crystallography
(1992, Vol. C, Tables 4.2.6.8 and 6.1.1.1)
;
Ru Ru -1.259 0.836
;International Tables for Crystallography
(1992, Vol. C, Tables 4.2.6.8 and 6.1.1.1)
;
Na Na 0.036 0.025
;International Tables for Crystallography
(1992, Vol. C, Tables 4.2.6.8 and 6.1.1.1)
;

loop_
_geom_angle_atom_site_label_1
_geom_angle_atom_site_label_2
_geom_angle_atom_site_label_3
_geom_angle
_geom_angle_site_symmetry_1
_geom_angle_site_symmetry_2
_geom_angle_site_symmetry_3
_geom_angle_publ_flag
N(1) Ru C(1) 91.6(1) 1_555 1_555 1_555 yes
N(1) Ru C(2) 83.1(1) 1_555 1_555 1_555 yes
N(1) Ru C(7) 102.3(1) 1_555 1_555 1_555 yes
N(1) Ru C(8) 88.5(1) 1_555 1_555 1_555 yes
N(1) Ru C(9) 94.9(1) 1_555 1_555 1_555 yes
N(1) Ru C(10) 113.5(1) 1_555 1_555 1_555 yes
N(1) Ru C(11) 143.2(1) 1_555 1_555 1_555 yes
N(1) Ru C(12) 179.4(1) 1_555 1_555 1_555 yes
C(1) Ru C(2) 39.7(1) 1_555 1_555 1_555 yes
C(1) Ru C(7) 136.1(1) 1_555 1_555 1_555 yes
C(1) Ru C(8) 173.0(2) 1_555 1_555 1_555 yes
C(1) Ru C(9) 149.8(2) 1_555 1_555 1_555 yes
C(1) Ru C(10) 115.0(2) 1_555 1_555 1_555 yes
C(1) Ru C(11) 87.3(1) 1_555 1_555 1_555 yes
C(1) Ru C(12) 88.6(1) 1_555 1_555 1_555 yes
C(2) Ru C(7) 100.4(1) 1_555 1_555 1_555 yes
C(2) Ru C(8) 133.5(1) 1_555 1_555 1_555 yes
C(2) Ru C(9) 170.5(2) 1_555 1_555 1_555 yes
C(2) Ru C(10) 152.4(2) 1_555 1_555 1_555 yes
C(2) Ru C(11) 116.7(1) 1_555 1_555 1_555 yes
C(2) Ru C(12) 96.7(1) 1_555 1_555 1_555 yes
C(7) Ru C(8) 37.4(1) 1_555 1_555 1_555 yes
C(7) Ru C(9) 70.9(2) 1_555 1_555 1_555 yes
C(7) Ru C(10) 97.3(2) 1_555 1_555 1_555 yes
C(7) Ru C(11) 103.8(1) 1_555 1_555 1_555 yes
C(7) Ru C(12) 77.2(1) 1_555 1_555 1_555 yes
C(8) Ru C(9) 37.1(2) 1_555 1_555 1_555 yes
C(8) Ru C(10) 71.2(2) 1_555 1_555 1_555 yes
C(8) Ru C(11) 96.8(2) 1_555 1_555 1_555 yes
C(8) Ru C(12) 91.3(1) 1_555 1_555 1_555 yes
C(9) Ru C(10) 36.2(2) 1_555 1_555 1_555 yes
C(9) Ru C(11) 70.0(2) 1_555 1_555 1_555 yes
C(9) Ru C(12) 85.1(2) 1_555 1_555 1_555 yes
C(10) Ru C(11) 37.6(2) 1_555 1_555 1_555 yes
C(10) Ru C(12) 66.8(2) 1_555 1_555 1_555 yes
C(11) Ru C(12) 37.3(1) 1_555 1_555 1_555 yes
C(3) O(2) C(4) 115.0(3) 1_555 1_555 1_555 yes
C(5) O(4) C(6) 116.1(3) 1_555 1_555 1_555 yes
C(16) O(5) C(17) 110.0(3) 1_555 1_555 1_555 yes
Ru N(1) C(15) 118.0(2) 1_555 1_555 1_555 yes
Ru N(1) C(18) 117.8(2) 1_555 1_555 1_555 yes
Ru N(1) H(19) 99(2) 1_555 1_555 1_555 no
C(15) N(1) C(18) 108.6(3) 1_555 1_555 1_555 yes
C(15) N(1) H(19) 101(2) 1_555 1_555 1_555 no
C(18) N(1) H(19) 108(2) 1_555 1_555 1_555 no
Ru C(1) C(2) 69.3(2) 1_555 1_555 1_555 yes
Ru C(1) C(3) 113.1(2) 1_555 1_555 1_555 yes
Ru C(1) H(1) 112(1) 1_555 1_555 1_555 no
C(2) C(1) C(3) 121.9(3) 1_555 1_555 1_555 yes
C(2) C(1) H(1) 119(1) 1_555 1_555 1_555 no
C(3) C(1) H(1) 112(1) 1_555 1_555 1_555 no
Ru C(2) C(1) 71.0(2) 1_555 1_555 1_555 yes
Ru C(2) C(5) 117.4(2) 1_555 1_555 1_555 yes
Ru C(2) H(2) 110(1) 1_555 1_555 1_555 no
C(1) C(2) C(5) 120.9(3) 1_555 1_555 1_555 yes
C(1) C(2) H(2) 119(1) 1_555 1_555 1_555 no
C(5) C(2) H(2) 111(1) 1_555 1_555 1_555 no
O(1) C(3) O(2) 121.6(3) 1_555 1_555 1_555 yes
O(1) C(3) C(1) 127.1(3) 1_555 1_555 1_555 yes
O(2) C(3) C(1) 111.3(3) 1_555 1_555 1_555 yes
O(2) C(4) H(4a) 100(2) 1_555 1_555 1_555 no
O(2) C(4) H(4b) 106(2) 1_555 1_555 1_555 no
O(2) C(4) H(4c) 110(2) 1_555 1_555 1_555 no
H(4a) C(4) H(4b) 120(3) 1_555 1_555 1_555 no
H(4a) C(4) H(4c) 110(3) 1_555 1_555 1_555 no
H(4b) C(4) H(4c) 107(3) 1_555 1_555 1_555 no
O(3) C(5) O(4) 122.8(3) 1_555 1_555 1_555 yes
O(3) C(5) C(2) 127.1(3) 1_555 1_555 1_555 yes
O(4) C(5) C(2) 110.1(3) 1_555 1_555 1_555 yes
O(4) C(6) H(6a) 113(2) 1_555 1_555 1_555 no
O(4) C(6) H(6b) 107(2) 1_555 1_555 1_555 no
O(4) C(6) H(6c) 106(2) 1_555 1_555 1_555 no
H(6a) C(6) H(6b) 102(3) 1_555 1_555 1_555 no
H(6a) C(6) H(6c) 109(3) 1_555 1_555 1_555 no
H(6b) C(6) H(6c) 116(3) 1_555 1_555 1_555 no
Ru C(7) C(8) 71.4(2) 1_555 1_555 1_555 yes
Ru C(7) C(14) 111.3(2) 1_555 1_555 1_555 yes
Ru C(7) H(7) 116(2) 1_555 1_555 1_555 no
C(8) C(7) C(14) 125.7(4) 1_555 1_555 1_555 yes
C(8) C(7) H(7) 109(2) 1_555 1_555 1_555 no
C(14) C(7) H(7) 114(2) 1_555 1_555 1_555 no
Ru C(8) C(7) 71.2(2) 1_555 1_555 1_555 yes
Ru C(8) C(9) 73.2(2) 1_555 1_555 1_555 yes
Ru C(8) H(8) 120(2) 1_555 1_555 1_555 no
C(7) C(8) C(9) 131.9(4) 1_555 1_555 1_555 yes
C(7) C(8) H(8) 114(2) 1_555 1_555 1_555 no
C(9) C(8) H(8) 110(2) 1_555 1_555 1_555 no
Ru C(9) C(8) 69.8(2) 1_555 1_555 1_555 yes
Ru C(9) C(10) 71.9(2) 1_555 1_555 1_555 yes
Ru C(9) H(9) 127(2) 1_555 1_555 1_555 no
C(8) C(9) C(10) 134.5(4) 1_555 1_555 1_555 yes
C(8) C(9) H(9) 107(2) 1_555 1_555 1_555 no
C(10) C(9) H(9) 115(2) 1_555 1_555 1_555 no
Ru C(10) C(9) 71.9(2) 1_555 1_555 1_555 yes
Ru C(10) C(11) 66.2(2) 1_555 1_555 1_555 yes
Ru C(10) H(10) 133(2) 1_555 1_555 1_555 no
C(9) C(10) C(11) 126.6(4) 1_555 1_555 1_555 yes
C(9) C(10) H(10) 114(2) 1_555 1_555 1_555 no
C(11) C(10) H(10) 118(2) 1_555 1_555 1_555 no
Ru C(11) C(10) 76.2(2) 1_555 1_555 1_555 yes
Ru C(11) C(12) 73.4(2) 1_555 1_555 1_555 yes
Ru C(11) H(11) 115(2) 1_555 1_555 1_555 no
C(10) C(11) C(12) 121.7(4) 1_555 1_555 1_555 yes
C(10) C(11) H(11) 115(2) 1_555 1_555 1_555 no
C(12) C(11) H(11) 122(2) 1_555 1_555 1_555 no
Ru C(12) C(11) 69.3(2) 1_555 1_555 1_555 yes
Ru C(12) C(13) 112.9(2) 1_555 1_555 1_555 yes
Ru C(12) H(12) 114(2) 1_555 1_555 1_555 no
C(11) C(12) C(13) 123.8(4) 1_555 1_555 1_555 yes
C(11) C(12) H(12) 116(2) 1_555 1_555 1_555 no
C(13) C(12) H(12) 112(2) 1_555 1_555 1_555 no
C(12) C(13) C(14) 107.5(3) 1_555 1_555 1_555 yes
C(12) C(13) H(13a) 111(2) 1_555 1_555 1_555 no
C(12) C(13) H(13b) 111(2) 1_555 1_555 1_555 no
C(14) C(13) H(13a) 108(2) 1_555 1_555 1_555 no
C(14) C(13) H(13b) 111(2) 1_555 1_555 1_555 no
H(13a) C(13) H(13b) 106(2) 1_555 1_555 1_555 no
C(7) C(14) C(13) 109.6(3) 1_555 1_555 1_555 yes
C(7) C(14) H(14a) 112(2) 1_555 1_555 1_555 no
C(7) C(14) H(14b) 108(2) 1_555 1_555 1_555 no
C(13) C(14) H(14a) 111(2) 1_555 1_555 1_555 no
C(13) C(14) H(14b) 110(2) 1_555 1_555 1_555 no
H(14a) C(14) H(14b) 104(3) 1_555 1_555 1_555 no
N(1) C(15) C(16) 111.3(3) 1_555 1_555 1_555 yes
N(1) C(15) H(15a) 105(2) 1_555 1_555 1_555 no
N(1) C(15) H(15b) 105(2) 1_555 1_555 1_555 no
C(16) C(15) H(15a) 110(2) 1_555 1_555 1_555 no
C(16) C(15) H(15b) 113(2) 1_555 1_555 1_555 no
H(15a) C(15) H(15b) 110(3) 1_555 1_555 1_555 no
O(5) C(16) C(15) 111.6(3) 1_555 1_555 1_555 yes
O(5) C(16) H(16a) 109(2) 1_555 1_555 1_555 no
O(5) C(16) H(16b) 109(2) 1_555 1_555 1_555 no
C(15) C(16) H(16a) 108(2) 1_555 1_555 1_555 no
C(15) C(16) H(16b) 110(2) 1_555 1_555 1_555 no
H(16a) C(16) H(16b) 107(3) 1_555 1_555 1_555 no
O(5) C(17) C(18) 111.8(4) 1_555 1_555 1_555 yes
O(5) C(17) H(17a) 109(2) 1_555 1_555 1_555 no
O(5) C(17) H(17b) 106(2) 1_555 1_555 1_555 no
C(18) C(17) H(17a) 109(2) 1_555 1_555 1_555 no
C(18) C(17) H(17b) 108(2) 1_555 1_555 1_555 no
H(17a) C(17) H(17b) 111(3) 1_555 1_555 1_555 no
N(1) C(18) C(17) 112.0(3) 1_555 1_555 1_555 yes
N(1) C(18) H(18a) 106(2) 1_555 1_555 1_555 no
N(1) C(18) H(18b) 108(2) 1_555 1_555 1_555 no
C(17) C(18) H(18a) 109(2) 1_555 1_555 1_555 no
C(17) C(18) H(18b) 110(2) 1_555 1_555 1_555 no
H(18a) C(18) H(18b) 109(3) 1_555 1_555 1_555 no

loop_
_geom_bond_atom_site_label_1
_geom_bond_atom_site_label_2
_geom_bond_distance
_geom_bond_site_symmetry_1
_geom_bond_site_symmetry_2
_geom_bond_publ_flag
Ru N(1) 2.229(3) 1_555 1_555 yes
Ru C(1) 2.136(3) 1_555 1_555 yes
Ru C(2) 2.113(3) 1_555 1_555 yes
Ru C(7) 2.219(3) 1_555 1_555 yes
Ru C(8) 2.221(3) 1_555 1_555 yes
Ru C(9) 2.266(4) 1_555 1_555 yes
Ru C(10) 2.266(4) 1_555 1_555 yes
Ru C(11) 2.136(4) 1_555 1_555 yes
Ru C(12) 2.188(4) 1_555 1_555 yes
O(1) C(3) 1.220(4) 1_555 1_555 yes
O(2) C(3) 1.358(4) 1_555 1_555 yes
O(2) C(4) 1.443(4) 1_555 1_555 yes
O(3) C(5) 1.205(4) 1_555 1_555 yes
O(4) C(5) 1.350(4) 1_555 1_555 yes
O(4) C(6) 1.441(4) 1_555 1_555 yes
O(5) C(16) 1.414(5) 1_555 1_555 yes
O(5) C(17) 1.415(5) 1_555 1_555 yes
N(1) C(15) 1.479(5) 1_555 1_555 yes
N(1) C(18) 1.488(4) 1_555 1_555 yes
N(1) H(19) 0.67(3) 1_555 1_555 no
C(1) C(2) 1.443(4) 1_555 1_555 yes
C(1) C(3) 1.453(4) 1_555 1_555 yes
C(1) H(1) 0.98(3) 1_555 1_555 no
C(2) C(5) 1.472(4) 1_555 1_555 yes
C(2) H(2) 0.94(3) 1_555 1_555 no
C(4) H(4a) 0.96(5) 1_555 1_555 no
C(4) H(4b) 0.98(5) 1_555 1_555 no
C(4) H(4c) 0.97(5) 1_555 1_555 no
C(6) H(6a) 0.95(4) 1_555 1_555 no
C(6) H(6b) 0.95(4) 1_555 1_555 no
C(6) H(6c) 1.00(5) 1_555 1_555 no
C(7) C(8) 1.422(6) 1_555 1_555 yes
C(7) C(14) 1.507(6) 1_555 1_555 yes
C(7) H(7) 1.00(4) 1_555 1_555 no
C(8) C(9) 1.427(6) 1_555 1_555 yes
C(8) H(8) 0.94(4) 1_555 1_555 no
C(9) C(10) 1.407(6) 1_555 1_555 yes
C(9) H(9) 0.93(5) 1_555 1_555 no
C(10) C(11) 1.424(6) 1_555 1_555 yes
C(10) H(10) 0.94(5) 1_555 1_555 no
C(11) C(12) 1.385(6) 1_555 1_555 yes
C(11) H(11) 0.97(4) 1_555 1_555 no
C(12) C(13) 1.510(5) 1_555 1_555 yes
C(12) H(12) 0.80(3) 1_555 1_555 no
C(13) C(14) 1.498(6) 1_555 1_555 yes
C(13) H(13a) 0.93(4) 1_555 1_555 no
C(13) H(13b) 1.00(4) 1_555 1_555 no
C(14) H(14a) 0.93(4) 1_555 1_555 no
C(14) H(14b) 0.89(4) 1_555 1_555 no
C(15) C(16) 1.508(6) 1_555 1_555 yes
C(15) H(15a) 1.02(4) 1_555 1_555 no
C(15) H(15b) 0.96(4) 1_555 1_555 no
C(16) H(16a) 1.03(4) 1_555 1_555 no
C(16) H(16b) 0.93(4) 1_555 1_555 no
C(17) C(18) 1.508(6) 1_555 1_555 yes
C(17) H(17a) 1.02(4) 1_555 1_555 no
C(17) H(17b) 0.98(4) 1_555 1_555 no
C(18) H(18a) 0.91(4) 1_555 1_555 no
C(18) H(18b) 0.93(4) 1_555 1_555 no

loop_
_geom_contact_atom_site_label_1
_geom_contact_atom_site_label_2
_geom_contact_distance
_geom_contact_site_symmetry_1
_geom_contact_site_symmetry_2
_geom_contact_publ_flag
O(1) H(6c) 2.72(4) 1_555 2_765 no
O(1) C(6) 3.277(4) 1_555 1_455 no
O(1) H(6b) 3.32(4) 1_555 2_765 no
O(1) H(6b) 3.40(4) 1_555 1_455 no
O(1) C(6) 3.405(5) 1_555 2_765 no
O(1) H(6c) 3.52(4) 1_555 1_455 no
O(1) O(5) 3.552(4) 1_555 1_554 no
O(2) H(16b) 2.84(4) 1_555 1_554 no
O(2) H(15a) 2.93(4) 1_555 1_554 no
O(2) H(10) 3.02(5) 1_555 2_675 no
O(2) H(11) 3.12(4) 1_555 2_675 no
O(2) C(11) 3.292(4) 1_555 2_675 no
O(2) C(10) 3.336(5) 1_555 2_675 no
O(2) C(16) 3.397(5) 1_555 1_554 no
O(2) C(15) 3.552(5) 1_555 1_554 no
O(3) H(18a) 2.75(4) 1_555 1_554 no
O(3) H(4c) 2.79(4) 1_555 1_655 no
O(3) H(4b) 3.10(5) 1_555 1_655 no
O(3) C(4) 3.270(5) 1_555 1_655 no
O(3) C(8) 3.364(5) 1_555 1_554 no
O(3) H(7) 3.42(4) 1_555 1_554 no
O(3) H(4a) 3.53(4) 1_555 1_655 no
O(4) H(17b) 2.63(4) 1_555 2_766 no
O(4) H(2) 3.10(3) 1_555 2_765 no
O(4) O(4) 3.489(5) 1_555 2_765 no
O(4) C(17) 3.520(5) 1_555 2_766 no
O(5) H(6c) 2.56(5) 1_555 2_766 no
O(5) H(16a) 3.20(4) 1_555 2_666 no
O(5) C(3) 3.334(4) 1_555 1_556 no
O(5) H(17a) 3.42(4) 1_555 2_666 no
O(5) C(6) 3.452(5) 1_555 2_766 no
C(1) H(15a) 3.21(4) 1_555 1_554 no
C(2) H(6c) 3.35(4) 1_555 2_765 no
C(3) H(6c) 3.25(5) 1_555 2_765 no
C(3) H(16b) 3.31(4) 1_555 1_554 no
C(3) H(15a) 3.34(4) 1_555 1_554 no
C(3) H(6a) 3.48(4) 1_555 1_455 no
C(4) H(16b) 2.96(5) 1_555 1_554 no
C(4) H(6a) 3.08(4) 1_555 1_455 no
C(4) C(11) 3.424(6) 1_555 2_675 no
C(4) H(14a) 3.45(4) 1_555 1_454 no
C(4) H(11) 3.51(4) 1_555 2_675 no
C(4) H(14b) 3.55(4) 1_555 1_455 no
C(4) H(13a) 3.56(4) 1_555 2_675 no
C(5) H(18a) 3.28(4) 1_555 1_554 no
C(5) H(8) 3.56(4) 1_555 1_554 no
C(6) H(2) 2.97(3) 1_555 2_765 no
C(6) H(4c) 3.12(5) 1_555 1_655 no
C(6) H(17b) 3.16(4) 1_555 2_766 no
C(6) H(16a) 3.21(4) 1_555 1_655 no
C(6) H(4b) 3.58(5) 1_555 1_655 no
C(6) H(17a) 3.60(5) 1_555 2_765 no
C(7) H(4a) 3.30(4) 1_555 1_656 no
C(7) H(16b) 3.52(4) 1_555 1_655 no
C(7) H(4c) 3.58(4) 1_555 1_656 no
C(8) H(13a) 3.15(4) 1_555 2_776 no
C(8) H(4a) 3.39(4) 1_555 1_656 no
C(8) H(13b) 3.60(3) 1_555 2_776 no
C(9) H(13a) 3.24(4) 1_555 2_776 no
C(9) H(14a) 3.46(4) 1_555 2_776 no
C(9) H(13b) 3.48(3) 1_555 2_776 no
C(10) H(4a) 3.03(4) 1_555 2_675 no
C(10) H(11) 3.56(4) 1_555 2_675 no
C(10) H(14a) 3.58(4) 1_555 2_776 no
C(11) H(4a) 2.94(4) 1_555 2_675 no
C(11) H(11) 3.31(4) 1_555 2_675 no
C(11) H(4b) 3.52(5) 1_555 2_675 no
C(12) H(13b) 3.33(4) 1_555 2_775 no
C(12) H(4a) 3.35(4) 1_555 2_675 no
C(13) H(4a) 3.24(5) 1_555 2_675 no
C(13) H(4b) 3.39(5) 1_555 1_655 no
C(13) H(13a) 3.43(4) 1_555 2_776 no
C(13) H(13b) 3.58(4) 1_555 2_775 no
C(14) H(16b) 3.20(4) 1_555 1_655 no
C(14) H(4b) 3.29(5) 1_555 1_655 no
C(14) H(15b) 3.34(4) 1_555 1_655 no
C(14) H(4a) 3.36(5) 1_555 1_656 no
C(14) H(13a) 3.58(4) 1_555 2_776 no
C(15) H(14a) 3.27(4) 1_555 1_455 no
C(15) H(1) 3.52(3) 1_555 1_556 no
C(16) H(14a) 3.23(4) 1_555 1_455 no
C(16) H(4c) 3.42(4) 1_555 1_556 no
C(16) H(14b) 3.45(4) 1_555 1_455 no
C(16) H(17a) 3.48(4) 1_555 2_666 no
C(17) H(6c) 3.17(4) 1_555 2_766 no
C(17) H(18b) 3.37(4) 1_555 2_766 no
C(17) H(16a) 3.51(4) 1_555 2_666 no
C(17) H(7) 3.54(4) 1_555 2_766 no
C(17) H(6b) 3.55(5) 1_555 2_765 no
C(18) H(18b) 3.37(4) 1_555 2_766 no
C(18) H(17b) 3.57(4) 1_555 2_766 no
H(1) H(15a) 2.55(5) 1_555 1_554 no
H(1) H(8) 3.08(5) 1_555 1_554 no
H(1) H(18a) 3.27(5) 1_555 1_554 no
H(1) H(9) 3.28(6) 1_555 1_554 no
H(1) H(10) 3.48(6) 1_555 2_675 no
H(2) H(6b) 2.73(5) 1_555 2_765 no
H(2) H(6c) 2.76(5) 1_555 2_765 no
H(2) H(17b) 3.60(5) 1_555 2_766 no
H(4a) H(13a) 2.69(6) 1_555 2_675 no
H(4a) H(14a) 2.70(6) 1_555 1_454 no
H(4a) H(16b) 2.97(6) 1_555 1_554 no
H(4a) H(10) 3.21(6) 1_555 2_675 no
H(4a) H(7) 3.26(6) 1_555 1_454 no
H(4a) H(11) 3.27(6) 1_555 2_675 no
H(4a) H(13b) 3.34(6) 1_555 2_675 no
H(4a) H(8) 3.35(6) 1_555 1_454 no
H(4b) H(14b) 2.63(7) 1_555 1_455 no
H(4b) H(6a) 2.76(6) 1_555 1_455 no
H(4b) H(13b) 2.85(6) 1_555 1_455 no
H(4b) H(12) 3.40(6) 1_555 1_455 no
H(4b) H(11) 3.46(6) 1_555 2_675 no
H(4b) H(14a) 3.53(7) 1_555 1_455 no
H(4c) H(6a) 2.52(6) 1_555 1_455 no
H(4c) H(16b) 2.56(6) 1_555 1_554 no
H(4c) H(6b) 2.78(6) 1_555 1_455 no
H(4c) H(7) 3.08(6) 1_555 1_454 no
H(4c) H(14a) 3.48(6) 1_555 1_454 no
H(4c) H(8) 3.50(6) 1_555 1_454 no
H(4c) H(17a) 3.59(7) 1_555 2_665 no
H(6a) H(16a) 2.69(6) 1_555 1_655 no
H(6a) H(17b) 3.57(6) 1_555 2_766 no
H(6b) H(17a) 2.69(6) 1_555 2_765 no
H(6b) H(18b) 3.30(6) 1_555 2_765 no
H(6b) H(19) 3.43(5) 1_555 2_765 no
H(6c) H(17b) 2.72(6) 1_555 2_766 no
H(6c) H(16a) 2.96(6) 1_555 1_655 no
H(7) H(17b) 2.90(6) 1_555 2_766 no
H(7) H(16b) 3.02(6) 1_555 1_655 no
H(7) H(17a) 3.30(6) 1_555 2_766 no
H(8) H(12) 3.34(6) 1_555 1_556 no
H(8) H(13a) 3.51(6) 1_555 2_776 no
H(9) H(10) 2.84(7) 1_555 2_676 no
H(9) H(13b) 3.33(6) 1_555 2_776 no
H(9) H(13a) 3.52(6) 1_555 2_776 no
H(9) H(14a) 3.57(6) 1_555 2_776 no
H(10) H(11) 3.06(6) 1_555 2_675 no
H(10) H(15a) 3.18(6) 1_555 2_676 no
H(10) H(10) 3.48(9) 1_555 2_676 no
H(10) H(15b) 3.59(6) 1_555 2_676 no
H(12) H(13b) 2.90(5) 1_555 2_775 no
H(13a) H(13a) 2.62(8) 1_555 2_776 no
H(13a) H(14a) 3.27(6) 1_555 2_776 no
H(13b) H(13b) 2.96(7) 1_555 2_775 no
H(14a) H(16b) 2.66(6) 1_555 1_655 no
H(14a) H(15b) 2.71(6) 1_555 1_655 no
H(14a) H(16a) 3.37(6) 1_555 1_655 no
H(14b) H(15b) 3.06(6) 1_555 1_655 no
H(14b) H(16b) 3.09(6) 1_555 1_655 no
H(14b) H(16a) 3.14(6) 1_555 1_655 no
H(16a) H(17a) 3.29(6) 1_555 2_666 no
H(16a) H(17b) 3.41(5) 1_555 2_666 no
H(16b) H(17a) 3.17(6) 1_555 2_666 no
H(17b) H(18b) 2.71(6) 1_555 2_766 no
H(18a) H(18b) 3.45(6) 1_555 2_766 no
H(18b) H(18b) 2.88(8) 1_555 2_766 no

loop_
_geom_torsion_atom_site_label_1
_geom_torsion_atom_site_label_2
_geom_torsion_atom_site_label_3
_geom_torsion_atom_site_label_4
_geom_torsion
_geom_torsion_site_symmetry_1
_geom_torsion_site_symmetry_2
_geom_torsion_site_symmetry_3
_geom_torsion_site_symmetry_4
_geom_torsion_publ_flag
Ru N(1) C(15) C(16) 169.6(3) 1_555 1_555 1_555 1_555 yes
Ru N(1) C(18) C(17) -170.4(3) 1_555 1_555 1_555 1_555 yes
Ru C(1) C(2) C(5) -111.2(3) 1_555 1_555 1_555 1_555 yes
Ru C(1) C(3) O(1) -68.4(4) 1_555 1_555 1_555 1_555 yes
Ru C(1) C(3) O(2) 109.3(3) 1_555 1_555 1_555 1_555 yes
Ru C(2) C(1) C(3) -104.9(3) 1_555 1_555 1_555 1_555 yes
Ru C(2) C(5) O(3) -79.4(4) 1_555 1_555 1_555 1_555 yes
Ru C(2) C(5) O(4) 99.6(3) 1_555 1_555 1_555 1_555 yes
Ru C(7) C(8) C(9) -44.3(4) 1_555 1_555 1_555 1_555 yes
Ru C(7) C(14) C(13) 38.6(4) 1_555 1_555 1_555 1_555 yes
Ru C(8) C(7) C(14) 103.3(3) 1_555 1_555 1_555 1_555 yes
Ru C(8) C(9) C(10) -34.3(5) 1_555 1_555 1_555 1_555 yes
Ru C(9) C(8) C(7) 43.7(4) 1_555 1_555 1_555 1_555 yes
Ru C(9) C(10) C(11) -39.6(4) 1_555 1_555 1_555 1_555 yes
Ru C(10) C(9) C(8) 33.8(5) 1_555 1_555 1_555 1_555 yes
Ru C(10) C(11) C(12) -60.1(3) 1_555 1_555 1_555 1_555 yes
Ru C(11) C(10) C(9) 41.5(4) 1_555 1_555 1_555 1_555 yes
Ru C(11) C(12) C(13) -104.3(3) 1_555 1_555 1_555 1_555 yes
Ru C(12) C(11) C(10) 61.5(3) 1_555 1_555 1_555 1_555 yes
Ru C(12) C(13) C(14) 40.6(4) 1_555 1_555 1_555 1_555 yes
O(1) C(3) O(2) C(4) 4.0(5) 1_555 1_555 1_555 1_555 yes
O(1) C(3) C(1) C(2) 10.8(5) 1_555 1_555 1_555 1_555 yes
O(2) C(3) C(1) C(2) -171.5(3) 1_555 1_555 1_555 1_555 yes
O(3) C(5) O(4) C(6) 0.3(5) 1_555 1_555 1_555 1_555 yes
O(3) C(5) C(2) C(1) 3.8(5) 1_555 1_555 1_555 1_555 yes
O(4) C(5) C(2) C(1) -177.2(3) 1_555 1_555 1_555 1_555 yes
O(5) C(16) C(15) N(1) 58.4(4) 1_555 1_555 1_555 1_555 yes
O(5) C(17) C(18) N(1) -55.9(5) 1_555 1_555 1_555 1_555 yes
N(1) Ru C(1) C(2) -77.2(2) 1_555 1_555 1_555 1_555 yes
N(1) Ru C(1) C(3) 39.8(2) 1_555 1_555 1_555 1_555 yes
N(1) Ru C(2) C(1) 101.0(2) 1_555 1_555 1_555 1_555 yes
N(1) Ru C(2) C(5) -143.4(2) 1_555 1_555 1_555 1_555 yes
N(1) Ru C(7) C(8) -70.7(2) 1_555 1_555 1_555 1_555 yes
N(1) Ru C(7) C(14) 167.3(3) 1_555 1_555 1_555 1_555 yes
N(1) Ru C(8) C(7) 112.7(2) 1_555 1_555 1_555 1_555 yes
N(1) Ru C(8) C(9) -100.2(2) 1_555 1_555 1_555 1_555 yes
N(1) Ru C(9) C(8) 80.9(2) 1_555 1_555 1_555 1_555 yes
N(1) Ru C(9) C(10) -124.1(3) 1_555 1_555 1_555 1_555 yes
N(1) Ru C(10) C(9) 64.1(3) 1_555 1_555 1_555 1_555 yes
N(1) Ru C(10) C(11) -150.0(2) 1_555 1_555 1_555 1_555 yes
N(1) Ru C(11) C(10) 50.0(3) 1_555 1_555 1_555 1_555 yes
N(1) Ru C(11) C(12) 179.7(2) 1_555 1_555 1_555 1_555 yes
N(1) Ru C(12) C(11) -160(13) 1_555 1_555 1_555 1_555 yes
N(1) Ru C(12) C(13) -41(14) 1_555 1_555 1_555 1_555 yes
C(1) Ru N(1) C(15) -109.5(3) 1_555 1_555 1_555 1_555 yes
C(1) Ru N(1) C(18) 117.0(3) 1_555 1_555 1_555 1_555 yes
C(1) Ru C(2) C(5) 115.6(3) 1_555 1_555 1_555 1_555 yes
C(1) Ru C(7) C(8) -176.3(2) 1_555 1_555 1_555 1_555 yes
C(1) Ru C(7) C(14) 61.8(3) 1_555 1_555 1_555 1_555 yes
C(1) Ru C(8) C(7) 21(1) 1_555 1_555 1_555 1_555 yes
C(1) Ru C(8) C(9) 168(1) 1_555 1_555 1_555 1_555 yes
C(1) Ru C(9) C(8) -177.3(3) 1_555 1_555 1_555 1_555 yes
C(1) Ru C(9) C(10) -22.3(4) 1_555 1_555 1_555 1_555 yes
C(1) Ru C(10) C(9) 167.8(2) 1_555 1_555 1_555 1_555 yes
C(1) Ru C(10) C(11) -46.2(3) 1_555 1_555 1_555 1_555 yes
C(1) Ru C(11) C(10) 139.1(2) 1_555 1_555 1_555 1_555 yes
C(1) Ru C(11) C(12) -91.2(2) 1_555 1_555 1_555 1_555 yes
C(1) Ru C(12) C(11) 87.4(2) 1_555 1_555 1_555 1_555 yes
C(1) Ru C(12) C(13) -153.5(3) 1_555 1_555 1_555 1_555 yes
C(1) C(2) Ru C(7) -157.7(2) 1_555 1_555 1_555 1_555 yes
C(1) C(2) Ru C(8) -177.7(2) 1_555 1_555 1_555 1_555 yes
C(1) C(2) Ru C(9) 179.6(8) 1_555 1_555 1_555 1_555 yes
C(1) C(2) Ru C(10) -28.6(4) 1_555 1_555 1_555 1_555 yes
C(1) C(2) Ru C(11) -46.4(2) 1_555 1_555 1_555 1_555 yes
C(1) C(2) Ru C(12) -79.6(2) 1_555 1_555 1_555 1_555 yes
C(1) C(3) O(2) C(4) -173.8(3) 1_555 1_555 1_555 1_555 yes
C(2) Ru N(1) C(15) -148.3(3) 1_555 1_555 1_555 1_555 yes
C(2) Ru N(1) C(18) 78.1(3) 1_555 1_555 1_555 1_555 yes
C(2) Ru C(1) C(3) 117.0(3) 1_555 1_555 1_555 1_555 yes
C(2) Ru C(7) C(8) -155.8(2) 1_555 1_555 1_555 1_555 yes
C(2) Ru C(7) C(14) 82.2(3) 1_555 1_555 1_555 1_555 yes
C(2) Ru C(8) C(7) 33.7(3) 1_555 1_555 1_555 1_555 yes
C(2) Ru C(8) C(9) -179.3(2) 1_555 1_555 1_555 1_555 yes
C(2) Ru C(9) C(8) 3(1) 1_555 1_555 1_555 1_555 yes
C(2) Ru C(9) C(10) 158.2(8) 1_555 1_555 1_555 1_555 yes
C(2) Ru C(10) C(9) -172.4(3) 1_555 1_555 1_555 1_555 yes
C(2) Ru C(10) C(11) -26.5(4) 1_555 1_555 1_555 1_555 yes
C(2) Ru C(11) C(10) 166.6(2) 1_555 1_555 1_555 1_555 yes
C(2) Ru C(11) C(12) -63.7(3) 1_555 1_555 1_555 1_555 yes
C(2) Ru C(12) C(11) 126.3(2) 1_555 1_555 1_555 1_555 yes
C(2) Ru C(12) C(13) -114.6(3) 1_555 1_555 1_555 1_555 yes
C(2) C(1) Ru C(7) 32.5(3) 1_555 1_555 1_555 1_555 yes
C(2) C(1) Ru C(8) 13(1) 1_555 1_555 1_555 1_555 yes
C(2) C(1) Ru C(9) -179.9(3) 1_555 1_555 1_555 1_555 yes
C(2) C(1) Ru C(10) 165.8(2) 1_555 1_555 1_555 1_555 yes
C(2) C(1) Ru C(11) 139.7(2) 1_555 1_555 1_555 1_555 yes
C(2) C(1) Ru C(12) 102.3(2) 1_555 1_555 1_555 1_555 yes
C(2) C(5) O(4) C(6) -178.8(3) 1_555 1_555 1_555 1_555 yes
C(3) C(1) Ru C(7) 149.5(2) 1_555 1_555 1_555 1_555 yes
C(3) C(1) Ru C(8) 130(1) 1_555 1_555 1_555 1_555 yes
C(3) C(1) Ru C(9) -62.9(4) 1_555 1_555 1_555 1_555 yes
C(3) C(1) Ru C(10) -77.2(3) 1_555 1_555 1_555 1_555 yes
C(3) C(1) Ru C(11) -103.4(3) 1_555 1_555 1_555 1_555 yes
C(3) C(1) Ru C(12) -140.7(2) 1_555 1_555 1_555 1_555 yes
C(3) C(1) C(2) C(5) 143.9(3) 1_555 1_555 1_555 1_555 yes
C(5) C(2) Ru C(7) -42.1(3) 1_555 1_555 1_555 1_555 yes
C(5) C(2) Ru C(8) -62.1(3) 1_555 1_555 1_555 1_555 yes
C(5) C(2) Ru C(9) -64.8(9) 1_555 1_555 1_555 1_555 yes
C(5) C(2) Ru C(10) 87.0(4) 1_555 1_555 1_555 1_555 yes
C(5) C(2) Ru C(11) 69.3(3) 1_555 1_555 1_555 1_555 yes
C(5) C(2) Ru C(12) 36.1(3) 1_555 1_555 1_555 1_555 yes
C(7) Ru N(1) C(15) 112.5(3) 1_555 1_555 1_555 1_555 yes
C(7) Ru N(1) C(18) -21.0(3) 1_555 1_555 1_555 1_555 yes
C(7) Ru C(8) C(9) 147.1(4) 1_555 1_555 1_555 1_555 yes
C(7) Ru C(9) C(8) -20.4(2) 1_555 1_555 1_555 1_555 yes
C(7) Ru C(9) C(10) 134.5(3) 1_555 1_555 1_555 1_555 yes
C(7) Ru C(10) C(9) -42.8(3) 1_555 1_555 1_555 1_555 yes
C(7) Ru C(10) C(11) 103.2(2) 1_555 1_555 1_555 1_555 yes
C(7) Ru C(11) C(10) -84.0(3) 1_555 1_555 1_555 1_555 yes
C(7) Ru C(11) C(12) 45.7(3) 1_555 1_555 1_555 1_555 yes
C(7) Ru C(12) C(11) -134.5(3) 1_555 1_555 1_555 1_555 yes
C(7) Ru C(12) C(13) -15.4(3) 1_555 1_555 1_555 1_555 yes
C(7) C(8) Ru C(9) -147.1(4) 1_555 1_555 1_555 1_555 yes
C(7) C(8) Ru C(10) -131.8(3) 1_555 1_555 1_555 1_555 yes
C(7) C(8) Ru C(11) -103.8(2) 1_555 1_555 1_555 1_555 yes
C(7) C(8) Ru C(12) -66.8(2) 1_555 1_555 1_555 1_555 yes
C(7) C(8) C(9) C(10) 9.4(8) 1_555 1_555 1_555 1_555 yes
C(7) C(14) C(13) C(12) -51.2(4) 1_555 1_555 1_555 1_555 yes
C(8) Ru N(1) C(15) 77.5(3) 1_555 1_555 1_555 1_555 yes
C(8) Ru N(1) C(18) -56.0(3) 1_555 1_555 1_555 1_555 yes
C(8) Ru C(7) C(14) -122.0(4) 1_555 1_555 1_555 1_555 yes
C(8) Ru C(9) C(10) 155.0(4) 1_555 1_555 1_555 1_555 yes
C(8) Ru C(10) C(9) -15.6(2) 1_555 1_555 1_555 1_555 yes
C(8) Ru C(10) C(11) 130.3(3) 1_555 1_555 1_555 1_555 yes
C(8) Ru C(11) C(10) -46.6(3) 1_555 1_555 1_555 1_555 yes
C(8) Ru C(11) C(12) 83.1(3) 1_555 1_555 1_555 1_555 yes
C(8) Ru C(12) C(11) -99.6(3) 1_555 1_555 1_555 1_555 yes
C(8) Ru C(12) C(13) 19.5(3) 1_555 1_555 1_555 1_555 yes
C(8) C(7) Ru C(9) 20.3(2) 1_555 1_555 1_555 1_555 yes
C(8) C(7) Ru C(10) 45.4(3) 1_555 1_555 1_555 1_555 yes
C(8) C(7) Ru C(11) 83.1(3) 1_555 1_555 1_555 1_555 yes
C(8) C(7) Ru C(12) 109.5(3) 1_555 1_555 1_555 1_555 yes
C(8) C(7) C(14) C(13) -43.3(5) 1_555 1_555 1_555 1_555 yes
C(8) C(9) Ru C(10) -155.0(4) 1_555 1_555 1_555 1_555 yes
C(8) C(9) Ru C(11) -133.7(3) 1_555 1_555 1_555 1_555 yes
C(8) C(9) Ru C(12) -98.6(3) 1_555 1_555 1_555 1_555 yes
C(8) C(9) C(10) C(11) -5.8(8) 1_555 1_555 1_555 1_555 yes
C(9) Ru N(1) C(15) 41.0(3) 1_555 1_555 1_555 1_555 yes
C(9) Ru N(1) C(18) -92.6(3) 1_555 1_555 1_555 1_555 yes
C(9) Ru C(7) C(14) -101.7(3) 1_555 1_555 1_555 1_555 yes
C(9) Ru C(10) C(11) 146.0(4) 1_555 1_555 1_555 1_555 yes
C(9) Ru C(11) C(10) -20.6(2) 1_555 1_555 1_555 1_555 yes
C(9) Ru C(11) C(12) 109.1(3) 1_555 1_555 1_555 1_555 yes
C(9) Ru C(12) C(11) -63.0(3) 1_555 1_555 1_555 1_555 yes
C(9) Ru C(12) C(13) 56.1(3) 1_555 1_555 1_555 1_555 yes
C(9) C(8) Ru C(10) 15.3(2) 1_555 1_555 1_555 1_555 yes
C(9) C(8) Ru C(11) 43.2(3) 1_555 1_555 1_555 1_555 yes
C(9) C(8) Ru C(12) 80.2(3) 1_555 1_555 1_555 1_555 yes
C(9) C(8) C(7) C(14) 59.0(6) 1_555 1_555 1_555 1_555 yes
C(9) C(10) Ru C(11) -146.0(4) 1_555 1_555 1_555 1_555 yes
C(9) C(10) Ru C(12) -115.4(3) 1_555 1_555 1_555 1_555 yes
C(9) C(10) C(11) C(12) -18.6(6) 1_555 1_555 1_555 1_555 yes
C(10) Ru N(1) C(15) 8.8(3) 1_555 1_555 1_555 1_555 yes
C(10) Ru N(1) C(18) -124.7(3) 1_555 1_555 1_555 1_555 yes
C(10) Ru C(7) C(14) -76.6(3) 1_555 1_555 1_555 1_555 yes
C(10) Ru C(11) C(12) 129.7(3) 1_555 1_555 1_555 1_555 yes
C(10) Ru C(12) C(11) -30.7(2) 1_555 1_555 1_555 1_555 yes
C(10) Ru C(12) C(13) 88.4(3) 1_555 1_555 1_555 1_555 yes
C(10) C(9) Ru C(11) 21.3(3) 1_555 1_555 1_555 1_555 yes
C(10) C(9) Ru C(12) 56.4(3) 1_555 1_555 1_555 1_555 yes
C(10) C(11) Ru C(12) -129.7(3) 1_555 1_555 1_555 1_555 yes
C(10) C(11) C(12) C(13) -42.8(6) 1_555 1_555 1_555 1_555 yes
C(11) Ru N(1) C(15) -21.9(4) 1_555 1_555 1_555 1_555 yes
C(11) Ru N(1) C(18) -155.4(3) 1_555 1_555 1_555 1_555 yes
C(11) Ru C(7) C(14) -38.9(3) 1_555 1_555 1_555 1_555 yes
C(11) Ru C(12) C(13) 119.1(4) 1_555 1_555 1_555 1_555 yes
C(11) C(10) Ru C(12) 30.5(2) 1_555 1_555 1_555 1_555 yes
C(11) C(12) C(13) C(14) 120.2(4) 1_555 1_555 1_555 1_555 yes
C(12) Ru N(1) C(15) 138(13) 1_555 1_555 1_555 1_555 yes
C(12) Ru N(1) C(18) 5(14) 1_555 1_555 1_555 1_555 yes
C(12) Ru C(7) C(14) -12.4(3) 1_555 1_555 1_555 1_555 yes
C(15) N(1) C(18) C(17) 52.1(5) 1_555 1_555 1_555 1_555 yes
C(15) C(16) O(5) C(17) -59.9(5) 1_555 1_555 1_555 1_555 yes
C(16) O(5) C(17) C(18) 58.6(5) 1_555 1_555 1_555 1_555 yes
C(16) C(15) N(1) C(18) -53.0(4) 1_555 1_555 1_555 1_555 yes
